data_2209807
loop_
_publ_author_name
'Xiang Zou'
'Shu-Jiang Tu'
'Fang Fang'
'Yan Zhang'

_publ_section_title
;5-Hydroxy-3,3,6,6-tetramethyl-9-propyl-1,2,3,4,5,6,7,8,9,10-decahydroacridine-1,8-dione
 monohydrate
;
_journal_coeditor_code CI2113
_journal_issue 8
_journal_name_full 'Acta Crystallographica Section E'
_journal_page_first o3510
_journal_page_last o3511
_journal_paper_doi 10.1107/S1600536806028066
_journal_volume 62
_journal_year 2006
_chemical_formula_iupac 'C20 H29 N O3 , H2 O'
_chemical_formula_moiety 'C20 H29 N O3 , H2 O'
_chemical_formula_sum 'C20 H31 N O4'
_chemical_formula_weight 349.46
_chemical_melting_point .425E-305
_chemical_name_systematic
;
5-Hydroxy-3,3,6,6-tetramethyl-9-propyl-1,2,3,4,5,6,7,8,9,10-
decahydroacridine-1,8-dione monohydrate
;
_space_group_IT_number 19
_symmetry_cell_setting orthorhombic
_symmetry_space_group_name_Hall 'P 2ac 2ab'
_symmetry_space_group_name_H-M 'P 21 21 21'
_atom_sites_solution_hydrogens geom
_atom_sites_solution_primary direct
_atom_sites_solution_secondary difmap
_cell_angle_alpha 90.00
_cell_angle_beta 90.00
_cell_angle_gamma 90.00
_cell_formula_units_Z 4
_cell_length_a 9.3550(10)
_cell_length_b 13.046(3)
_cell_length_c 16.033(3)
_cell_measurement_reflns_used 2502
_cell_measurement_temperature 291(2)
_cell_measurement_theta_max 27.6
_cell_measurement_theta_min 3.1
_cell_volume 1956.8(6)
_computing_cell_refinement 'SAINT (Bruker, 1998)'
_computing_data_collection 'SMART (Bruker, 1998)'
_computing_data_reduction SAINT
_computing_molecular_graphics 'SHELXTL (Bruker, 1999)'
_computing_publication_material SHELXTL
_computing_structure_refinement 'SHELXL97 (Sheldrick, 1997)'
_computing_structure_solution 'SHELXS97 (Sheldrick, 1997)'
_diffrn_ambient_temperature 291(2)
_diffrn_measured_fraction_theta_full 1.000
_diffrn_measured_fraction_theta_max 1.000
_diffrn_measurement_device_type 'Bruker SMART CCD area-detector'
_diffrn_measurement_method '\f and \w'
_diffrn_radiation_monochromator graphite
_diffrn_radiation_source 'fine-focus sealed tube'
_diffrn_radiation_type MoK\a
_diffrn_radiation_wavelength 0.71073
_diffrn_reflns_av_R_equivalents 0.0116
_diffrn_reflns_av_sigmaI/netI 0.0597
_diffrn_reflns_limit_h_max 11
_diffrn_reflns_limit_h_min 0
_diffrn_reflns_limit_k_max 16
_diffrn_reflns_limit_k_min 0
_diffrn_reflns_limit_l_max 20
_diffrn_reflns_limit_l_min -1
_diffrn_reflns_number 2550
_diffrn_reflns_theta_full 27.00
_diffrn_reflns_theta_max 27.00
_diffrn_reflns_theta_min 2.01
_diffrn_standards_number 0
_exptl_absorpt_coefficient_mu 0.082
_exptl_absorpt_correction_T_max 0.9681
_exptl_absorpt_correction_T_min 0.9604
_exptl_absorpt_correction_type multi-scan
_exptl_absorpt_process_details '(SADABS; Sheldrick, 1996)'
_exptl_crystal_colour colourless
_exptl_crystal_density_diffrn 1.186
_exptl_crystal_density_meas 1.182
_exptl_crystal_density_method 'Please give details'
_exptl_crystal_description Block
_exptl_crystal_F_000 760
_exptl_crystal_size_max 0.50
_exptl_crystal_size_mid 0.40
_exptl_crystal_size_min 0.40
_refine_diff_density_max 0.124
_refine_diff_density_min -0.135
_refine_ls_extinction_coef 0.0096(11)
_refine_ls_extinction_expression Fc^*^=kFc[1+0.001xFc^2^\l^3^/sin(2\q)]^-1/4^
_refine_ls_extinction_method 'SHELXL97 (Sheldrick, 1997)'
_refine_ls_goodness_of_fit_ref 0.847
_refine_ls_hydrogen_treatment mixed
_refine_ls_matrix_type full
_refine_ls_number_parameters 241
_refine_ls_number_reflns 2430
_refine_ls_number_restraints 2
_refine_ls_restrained_S_all 0.847
_refine_ls_R_factor_all 0.0715
_refine_ls_R_factor_gt 0.0391
_refine_ls_shift/su_max 0.001
_refine_ls_shift/su_mean 0.000
_refine_ls_structure_factor_coef Fsqd
_refine_ls_weighting_details 'calc w = 1/[\s^2^(Fo^2^)+(0.0422P)^2^] where P=(Fo^2^+2Fc^2^)/3'
_refine_ls_weighting_scheme calc
_refine_ls_wR_factor_gt 0.0800
_refine_ls_wR_factor_ref 0.0860
_reflns_number_gt 1428
_reflns_number_total 2430
_reflns_threshold_expression I>2\s(I)
_cod_data_source_file ci2113.cif
_cod_data_source_block I
_cod_depositor_comments
;
The following automatic conversions were performed:
'_symmetry_cell_setting' value 'Orthorhombic' changed to 'orthorhombic'
according to '/home/saulius/struct/CIF-dictionaries/cif_core.dic'
dictionary named 'cif_core.dic' version 2.4.1 from 2010-06-29.

Automatic conversion script
Id: cif_fix_enum 1527 2010-12-29 10:47:43Z saulius 

The following automatic conversions were performed:

'_symmetry_cell_setting' value 'Orthorhombic' changed to
'orthorhombic' according to
/home/saulius/struct/CIF-dictionaries/cif_core.dic dictionary named
'cif_core.dic' version 2.4.1 from 2010-06-29.

Automatic conversion script
Id: cif_fix_values 1715 2011-07-08 13:25:40Z adriana 
;
_cod_database_code 2209807
_cod_database_fobs_code 2209807

loop_
_symmetry_equiv_pos_as_xyz
'x, y, z'
'-x+1/2, -y, z+1/2'
'-x, y+1/2, -z+1/2'
'x+1/2, -y+1/2, -z'

loop_
_atom_site_type_symbol
_atom_site_label
_atom_site_fract_x
_atom_site_fract_y
_atom_site_fract_z
_atom_site_U_iso_or_equiv
_atom_site_adp_type
_atom_site_calc_flag
_atom_site_refinement_flags
_atom_site_occupancy
O O1 0.4491(2) 0.43636(15) 0.60694(11) 0.0523(5) Uani d . 1
H H1O 0.3686 0.4565 0.6187 0.063 Uiso calc R 1
O O2 0.4700(2) 0.50688(13) 0.24421(11) 0.0531(5) Uani d . 1
O O3 0.6940(2) 0.78341(13) 0.41740(11) 0.0569(6) Uani d . 1
N N1 0.4963(2) 0.48567(15) 0.53452(12) 0.0396(6) Uani d . 1
C C1 0.4594(3) 0.44401(18) 0.45906(15) 0.0351(6) Uani d . 1
C C2 0.3709(3) 0.34747(18) 0.46010(16) 0.0424(7) Uani d . 1
H H2A 0.2723 0.3652 0.4721 0.051 Uiso calc R 1
H H2B 0.4047 0.3033 0.5046 0.051 Uiso calc R 1
C C3 0.3769(3) 0.28875(18) 0.37760(17) 0.0455(7) Uani d . 1
C C4 0.3495(3) 0.36454(19) 0.30699(16) 0.0468(8) Uani d . 1
H H4A 0.3630 0.3294 0.2543 0.056 Uiso calc R 1
H H4B 0.2505 0.3864 0.3097 0.056 Uiso calc R 1
C C5 0.4443(3) 0.45881(19) 0.30824(16) 0.0387(7) Uani d . 1
C C6 0.5016(3) 0.49160(17) 0.38777(15) 0.0343(6) Uani d . 1
C C7 0.6046(3) 0.58114(18) 0.38874(15) 0.0365(6) Uani d . 1
H H7 0.5711 0.6312 0.3476 0.044 Uiso calc R 1
C C8 0.6012(3) 0.63206(18) 0.47299(15) 0.0359(6) Uani d . 1
C C9 0.6491(3) 0.73664(19) 0.47910(16) 0.0424(7) Uani d . 1
C C10 0.6392(4) 0.7893(2) 0.56249(15) 0.0541(8) Uani d . 1
H H10A 0.5457 0.8209 0.5675 0.065 Uiso calc R 1
H H10B 0.7101 0.8436 0.5646 0.065 Uiso calc R 1
C C11 0.6621(3) 0.7180(2) 0.63655(16) 0.0482(7) Uani d . 1
C C12 0.5575(3) 0.6283(2) 0.62867(16) 0.0480(8) Uani d . 1
H H12A 0.5842 0.5755 0.6682 0.058 Uiso calc R 1
H H12B 0.4623 0.6519 0.6431 0.058 Uiso calc R 1
C C13 0.5540(3) 0.58273(19) 0.54250(15) 0.0374(6) Uani d . 1
C C14 0.7548(3) 0.5474(2) 0.36301(17) 0.0483(8) Uani d . 1
H H14A 0.7492 0.5155 0.3084 0.058 Uiso calc R 1
H H14B 0.8144 0.6079 0.3578 0.058 Uiso calc R 1
C C15 0.8267(3) 0.4736(2) 0.42210(19) 0.0635(9) Uani d . 1
H H15A 0.7664 0.4136 0.4286 0.076 Uiso calc R 1
H H15B 0.8354 0.5059 0.4763 0.076 Uiso calc R 1
C C16 0.9736(3) 0.4395(3) 0.3936(2) 0.0809(11) Uani d . 1
H H16A 0.9657 0.4045 0.3411 0.097 Uiso calc R 1
H H16B 1.0140 0.3939 0.4343 0.097 Uiso calc R 1
H H16C 1.0343 0.4983 0.3873 0.097 Uiso calc R 1
C C17 0.2624(3) 0.2056(2) 0.3768(2) 0.0697(10) Uani d . 1
H H17A 0.1699 0.2365 0.3830 0.084 Uiso calc R 1
H H17B 0.2788 0.1589 0.4221 0.084 Uiso calc R 1
H H17C 0.2665 0.1690 0.3250 0.084 Uiso calc R 1
C C18 0.5236(3) 0.2385(2) 0.36596(19) 0.0627(9) Uani d . 1
H H18A 0.5415 0.1922 0.4113 0.075 Uiso calc R 1
H H18B 0.5962 0.2905 0.3651 0.075 Uiso calc R 1
H H18C 0.5250 0.2014 0.3143 0.075 Uiso calc R 1
C C19 0.6326(4) 0.7763(2) 0.71780(17) 0.0703(10) Uani d . 1
H H19A 0.6922 0.8361 0.7203 0.084 Uiso calc R 1
H H19B 0.6531 0.7327 0.7645 0.084 Uiso calc R 1
H H19C 0.5340 0.7965 0.7195 0.084 Uiso calc R 1
C C20 0.8163(3) 0.6798(2) 0.6364(2) 0.0674(10) Uani d . 1
H H20A 0.8363 0.6466 0.5842 0.081 Uiso calc R 1
H H20B 0.8296 0.6319 0.6812 0.081 Uiso calc R 1
H H20C 0.8800 0.7368 0.6436 0.081 Uiso calc R 1
O O4 0.6886(3) 0.99217(17) 0.39912(15) 0.0609(6) Uani d D 1
H H4OA 0.701(4) 0.9308(10) 0.409(2) 0.098(14) Uiso d D 1
H H4OB 0.648(4) 0.999(3) 0.3535(13) 0.129(17) Uiso d D 1

loop_
_atom_site_aniso_label
_atom_site_aniso_U_11
_atom_site_aniso_U_22
_atom_site_aniso_U_33
_atom_site_aniso_U_12
_atom_site_aniso_U_13
_atom_site_aniso_U_23
O1 0.0669(15) 0.0534(11) 0.0366(10) -0.0033(11) 0.0105(11) 0.0107(10)
O2 0.0745(15) 0.0493(11) 0.0355(10) -0.0096(12) -0.0078(10) 0.0060(9)
O3 0.0852(16) 0.0366(10) 0.0488(12) -0.0097(11) 0.0012(11) 0.0083(10)
N1 0.0517(15) 0.0387(12) 0.0283(11) -0.0046(12) 0.0058(11) 0.0048(10)
C1 0.0339(15) 0.0325(13) 0.0389(14) 0.0074(13) 0.0007(13) -0.0023(12)
C2 0.0460(18) 0.0350(14) 0.0462(16) -0.0075(14) 0.0045(15) 0.0021(13)
C3 0.0542(19) 0.0328(13) 0.0494(16) -0.0032(15) 0.0024(15) -0.0044(14)
C4 0.051(2) 0.0434(16) 0.0456(16) -0.0044(16) -0.0009(15) -0.0091(14)
C5 0.0412(17) 0.0346(14) 0.0401(15) 0.0039(14) -0.0007(14) -0.0018(13)
C6 0.0370(16) 0.0299(12) 0.0359(13) 0.0030(13) 0.0012(13) -0.0001(12)
C7 0.0435(17) 0.0333(13) 0.0328(13) 0.0009(13) 0.0014(13) 0.0045(12)
C8 0.0373(16) 0.0372(14) 0.0331(13) 0.0024(13) -0.0030(13) -0.0025(12)
C9 0.0452(19) 0.0368(15) 0.0452(16) 0.0042(14) -0.0049(14) 0.0015(14)
C10 0.072(2) 0.0421(16) 0.0482(17) -0.0025(17) -0.0060(16) -0.0088(14)
C11 0.055(2) 0.0528(16) 0.0367(15) -0.0040(16) -0.0056(14) -0.0067(14)
C12 0.0533(19) 0.0527(16) 0.0378(15) -0.0035(16) -0.0021(15) -0.0039(14)
C13 0.0366(16) 0.0399(14) 0.0358(14) 0.0022(13) -0.0033(13) -0.0001(13)
C14 0.049(2) 0.0483(15) 0.0480(16) -0.0082(16) 0.0035(15) -0.0023(15)
C15 0.052(2) 0.066(2) 0.072(2) 0.0084(18) -0.0008(17) -0.0021(18)
C16 0.058(2) 0.072(2) 0.113(3) 0.009(2) -0.004(2) -0.022(2)
C17 0.096(3) 0.0492(17) 0.064(2) -0.0204(19) 0.002(2) -0.0045(16)
C18 0.083(3) 0.0415(15) 0.0633(19) 0.0124(17) 0.0081(19) -0.0059(16)
C19 0.094(3) 0.071(2) 0.0456(17) -0.012(2) -0.0062(18) -0.0141(17)
C20 0.061(2) 0.077(2) 0.064(2) -0.0063(19) -0.0170(18) 0.0003(19)
O4 0.0795(17) 0.0412(12) 0.0620(14) -0.0003(13) -0.0295(13) 0.0014(12)

loop_
_atom_type_symbol
_atom_type_description
_atom_type_scat_dispersion_real
_atom_type_scat_dispersion_imag
_atom_type_scat_source
C C 0.0033 0.0000 'International Tables Vol C Tables 4.2.6.8 and 6.1.1.4'
H H 0.0000 0.0000 'International Tables Vol C Tables 4.2.6.8 and 6.1.1.4'
N N 0.0061 0.0000 'International Tables Vol C Tables 4.2.6.8 and 6.1.1.4'
O O 0.0106 0.0000 'International Tables Vol C Tables 4.2.6.8 and 6.1.1.4'

loop_
_geom_angle_atom_site_label_1
_geom_angle_atom_site_label_2
_geom_angle_atom_site_label_3
_geom_angle
N1 O1 H1O 109.5
C1 N1 C13 122.9(2)
C1 N1 O1 118.09(19)
C13 N1 O1 117.9(2)
C6 C1 N1 119.2(2)
C6 C1 C2 123.4(2)
N1 C1 C2 117.4(2)
C1 C2 C3 112.9(2)
C1 C2 H2A 109.0
C3 C2 H2A 109.0
C1 C2 H2B 109.0
C3 C2 H2B 109.0
H2A C2 H2B 107.8
C17 C3 C4 109.7(2)
C17 C3 C2 109.7(2)
C4 C3 C2 108.12(19)
C17 C3 C18 108.9(2)
C4 C3 C18 109.7(2)
C2 C3 C18 110.6(2)
C5 C4 C3 114.7(2)
C5 C4 H4A 108.6
C3 C4 H4A 108.6
C5 C4 H4B 108.6
C3 C4 H4B 108.6
H4A C4 H4B 107.6
O2 C5 C6 120.9(2)
O2 C5 C4 121.2(2)
C6 C5 C4 117.9(2)
C1 C6 C5 119.9(2)
C1 C6 C7 121.9(2)
C5 C6 C7 118.2(2)
C8 C7 C6 109.6(2)
C8 C7 C14 112.9(2)
C6 C7 C14 111.1(2)
C8 C7 H7 107.7
C6 C7 H7 107.7
C14 C7 H7 107.7
C13 C8 C9 119.6(2)
C13 C8 C7 122.2(2)
C9 C8 C7 118.2(2)
O3 C9 C8 121.3(2)
O3 C9 C10 120.4(2)
C8 C9 C10 118.3(2)
C9 C10 C11 113.9(2)
C9 C10 H10A 108.8
C11 C10 H10A 108.8
C9 C10 H10B 108.8
C11 C10 H10B 108.8
H10A C10 H10B 107.7
C10 C11 C20 109.3(2)
C10 C11 C12 108.2(2)
C20 C11 C12 110.8(2)
C10 C11 C19 109.5(2)
C20 C11 C19 109.5(2)
C12 C11 C19 109.5(2)
C13 C12 C11 113.1(2)
C13 C12 H12A 109.0
C11 C12 H12A 109.0
C13 C12 H12B 109.0
C11 C12 H12B 109.0
H12A C12 H12B 107.8
C8 C13 N1 119.0(2)
C8 C13 C12 123.9(2)
N1 C13 C12 117.1(2)
C15 C14 C7 115.1(2)
C15 C14 H14A 108.5
C7 C14 H14A 108.5
C15 C14 H14B 108.5
C7 C14 H14B 108.5
H14A C14 H14B 107.5
C14 C15 C16 113.7(3)
C14 C15 H15A 108.8
C16 C15 H15A 108.8
C14 C15 H15B 108.8
C16 C15 H15B 108.8
H15A C15 H15B 107.7
C15 C16 H16A 109.5
C15 C16 H16B 109.5
H16A C16 H16B 109.5
C15 C16 H16C 109.5
H16A C16 H16C 109.5
H16B C16 H16C 109.5
C3 C17 H17A 109.5
C3 C17 H17B 109.5
H17A C17 H17B 109.5
C3 C17 H17C 109.5
H17A C17 H17C 109.5
H17B C17 H17C 109.5
C3 C18 H18A 109.5
C3 C18 H18B 109.5
H18A C18 H18B 109.5
C3 C18 H18C 109.5
H18A C18 H18C 109.5
H18B C18 H18C 109.5
C11 C19 H19A 109.5
C11 C19 H19B 109.5
H19A C19 H19B 109.5
C11 C19 H19C 109.5
H19A C19 H19C 109.5
H19B C19 H19C 109.5
C11 C20 H20A 109.5
C11 C20 H20B 109.5
H20A C20 H20B 109.5
C11 C20 H20C 109.5
H20A C20 H20C 109.5
H20B C20 H20C 109.5
H4OA O4 H4OB 110(4)

loop_
_geom_bond_atom_site_label_1
_geom_bond_atom_site_label_2
_geom_bond_distance
O1 N1 1.399(2)
O1 H1O 0.82
O2 C5 1.227(3)
O3 C9 1.236(3)
N1 C1 1.371(3)
N1 C13 1.382(3)
C1 C6 1.359(3)
C1 C2 1.507(3)
C2 C3 1.530(3)
C2 H2A 0.97
C2 H2B 0.97
C3 C17 1.525(4)
C3 C4 1.525(3)
C3 C18 1.532(4)
C4 C5 1.516(3)
C4 H4A 0.97
C4 H4B 0.97
C5 C6 1.448(3)
C6 C7 1.514(3)
C7 C8 1.506(3)
C7 C14 1.529(4)
C7 H7 0.98
C8 C13 1.361(3)
C8 C9 1.439(3)
C9 C10 1.506(3)
C10 C11 1.524(4)
C10 H10A 0.97
C10 H10B 0.97
C11 C20 1.526(4)
C11 C12 1.531(4)
C11 C19 1.533(4)
C12 C13 1.505(3)
C12 H12A 0.97
C12 H12B 0.97
C14 C15 1.509(4)
C14 H14A 0.97
C14 H14B 0.97
C15 C16 1.515(4)
C15 H15A 0.97
C15 H15B 0.97
C16 H16A 0.96
C16 H16B 0.96
C16 H16C 0.96
C17 H17A 0.96
C17 H17B 0.96
C17 H17C 0.96
C18 H18A 0.96
C18 H18B 0.96
C18 H18C 0.96
C19 H19A 0.96
C19 H19B 0.96
C19 H19C 0.96
C20 H20A 0.96
C20 H20B 0.96
C20 H20C 0.96
O4 H4OA 0.824(10)
O4 H4OB 0.828(10)

loop_
_geom_hbond_atom_site_label_D
_geom_hbond_atom_site_label_H
_geom_hbond_atom_site_label_A
_geom_hbond_site_symmetry_A
_geom_hbond_distance_DH
_geom_hbond_distance_HA
_geom_hbond_distance_DA
_geom_hbond_angle_DHA
O1 H1O O4 4_466 0.82 1.83 2.611(3) 158
O4 H4OB O2 3_655 0.828(10) 1.921(12) 2.742(3) 171(4)
O4 H4OA O3 . 0.824(10) 1.929(13) 2.740(3) 168(4)

loop_
_geom_torsion_atom_site_label_1
_geom_torsion_atom_site_label_2
_geom_torsion_atom_site_label_3
_geom_torsion_atom_site_label_4
_geom_torsion
C13 N1 C1 C6 11.1(4)
O1 N1 C1 C6 178.7(2)
C13 N1 C1 C2 -167.9(2)
O1 N1 C1 C2 -0.3(3)
C6 C1 C2 C3 20.0(3)
N1 C1 C2 C3 -161.1(2)
C1 C2 C3 C17 -168.3(2)
C1 C2 C3 C4 -48.6(3)
C1 C2 C3 C18 71.5(3)
C17 C3 C4 C5 172.1(2)
C2 C3 C4 C5 52.5(3)
C18 C3 C4 C5 -68.3(3)
C3 C4 C5 O2 154.8(3)
C3 C4 C5 C6 -26.3(3)
N1 C1 C6 C5 -169.8(2)
C2 C1 C6 C5 9.2(4)
N1 C1 C6 C7 8.4(3)
C2 C1 C6 C7 -172.7(2)
O2 C5 C6 C1 172.9(2)
C4 C5 C6 C1 -6.0(3)
O2 C5 C6 C7 -5.3(4)
C4 C5 C6 C7 175.8(2)
C1 C6 C7 C8 -22.9(3)
C5 C6 C7 C8 155.3(2)
C1 C6 C7 C14 102.5(3)
C5 C6 C7 C14 -79.3(3)
C6 C7 C8 C13 21.4(3)
C14 C7 C8 C13 -103.0(3)
C6 C7 C8 C9 -158.3(2)
C14 C7 C8 C9 77.3(3)
C13 C8 C9 O3 179.2(3)
C7 C8 C9 O3 -1.1(4)
C13 C8 C9 C10 -2.5(4)
C7 C8 C9 C10 177.2(2)
O3 C9 C10 C11 -148.5(3)
C8 C9 C10 C11 33.2(4)
C9 C10 C11 C20 66.6(3)
C9 C10 C11 C12 -54.1(3)
C9 C10 C11 C19 -173.4(3)
C10 C11 C12 C13 46.7(3)
C20 C11 C12 C13 -73.1(3)
C19 C11 C12 C13 166.0(2)
C9 C8 C13 N1 174.2(2)
C7 C8 C13 N1 -5.4(4)
C9 C8 C13 C12 -4.4(4)
C7 C8 C13 C12 176.0(3)
C1 N1 C13 C8 -12.6(4)
O1 N1 C13 C8 179.7(2)
C1 N1 C13 C12 166.1(2)
O1 N1 C13 C12 -1.6(3)
C11 C12 C13 C8 -19.4(4)
C11 C12 C13 N1 162.0(2)
C8 C7 C14 C15 58.4(3)
C6 C7 C14 C15 -65.2(3)
C7 C14 C15 C16 178.4(2)

loop_
_cod_related_entry_id
_cod_related_entry_database
_cod_related_entry_code
1 ChemSpider 21127787
